data_4063255
loop_
_publ_author_name
'Cheryl J. Bourgeois'
'Hui Huang'
'Roman B. Larichev'
'Lev N. Zakharov'
'Arnold L. Rheingold'
'Russell P. Hughes'

_publ_section_title
;
 Variable-Temperature NMR Determination of the Barriers to Rotation
 about the Ir-C \s-Bond in a Series of Primary Perfluoroalkyl Iridium
 Complexes [IrCp*{(CF2)nCF3}(PMe3)2]+X- [n \\db 1, 2, 3, 5, 7, 9, 11; X
 \\db I, OTf]
;
_journal_name_full Organometallics
_journal_page_first 264
_journal_page_last 271
_journal_paper_doi 10.1021/om060822q
_journal_volume 26
_journal_year 2007
_chemical_formula_sum 'C17 H22 F5 Ir O2'
_chemical_formula_weight 545.55
_chemical_name_systematic
; 
 ? 
;
_space_group_IT_number 14
_symmetry_cell_setting monoclinic
_symmetry_space_group_name_Hall '-P 2ybc'
_symmetry_space_group_name_H-M 'P 1 21/c 1'
_atom_sites_solution_hydrogens geom
_atom_sites_solution_primary direct
_atom_sites_solution_secondary difmap
_audit_creation_method SHELXL-97
_cell_angle_alpha 90.00
_cell_angle_beta 97.669(3)
_cell_angle_gamma 90.00
_cell_formula_units_Z 4
_cell_length_a 14.187(3)
_cell_length_b 8.6710(17)
_cell_length_c 15.227(3)
_cell_measurement_reflns_used 9785
_cell_measurement_temperature 213(2)
_cell_measurement_theta_max 28.23
_cell_measurement_theta_min 2.70
_cell_volume 1856.4(6)
_computing_cell_refinement 'Bruker SMART'
_computing_data_collection 'Bruker SMART'
_computing_data_reduction 'Bruker SAINT'
_computing_molecular_graphics 'Bruker SHELXTL'
_computing_publication_material 'Bruker SHELXTL'
_computing_structure_refinement 'SHELXL-97 (Sheldrick, 1997)'
_computing_structure_solution 'SHELXS-97 (Sheldrick, 1990)'
_diffrn_ambient_temperature 213(2)
_diffrn_measured_fraction_theta_full 0.944
_diffrn_measured_fraction_theta_max 0.944
_diffrn_measurement_device_type 'CCD area detector'
_diffrn_measurement_method 'phi and omega scans'
_diffrn_radiation_monochromator graphite
_diffrn_radiation_source 'fine-focus sealed tube'
_diffrn_radiation_type MoK\a
_diffrn_radiation_wavelength 0.71073
_diffrn_reflns_av_R_equivalents 0.0254
_diffrn_reflns_av_sigmaI/netI 0.0280
_diffrn_reflns_limit_h_max 18
_diffrn_reflns_limit_h_min -18
_diffrn_reflns_limit_k_max 11
_diffrn_reflns_limit_k_min -11
_diffrn_reflns_limit_l_max 19
_diffrn_reflns_limit_l_min -19
_diffrn_reflns_number 13597
_diffrn_reflns_theta_full 28.24
_diffrn_reflns_theta_max 28.24
_diffrn_reflns_theta_min 1.45
_exptl_absorpt_coefficient_mu 7.247
_exptl_absorpt_correction_T_max 1.000
_exptl_absorpt_correction_T_min 0.668
_exptl_absorpt_correction_type multi-scan
_exptl_absorpt_process_details SADABS
_exptl_crystal_colour Yellow
_exptl_crystal_density_diffrn 1.952
_exptl_crystal_density_meas 0
_exptl_crystal_density_method 'not measured'
_exptl_crystal_description Block
_exptl_crystal_F_000 1048
_exptl_crystal_size_max 0.20
_exptl_crystal_size_mid 0.10
_exptl_crystal_size_min 0.04
_refine_diff_density_max 1.267
_refine_diff_density_min -1.819
_refine_diff_density_rms 0.132
_refine_ls_extinction_method none
_refine_ls_goodness_of_fit_ref 1.039
_refine_ls_hydrogen_treatment mixed
_refine_ls_matrix_type full
_refine_ls_number_parameters 226
_refine_ls_number_reflns 4337
_refine_ls_number_restraints 0
_refine_ls_restrained_S_all 1.039
_refine_ls_R_factor_all 0.0260
_refine_ls_R_factor_gt 0.0234
_refine_ls_shift/su_max 0.007
_refine_ls_shift/su_mean 0.000
_refine_ls_structure_factor_coef Fsqd
_refine_ls_weighting_details 'calc w=1/[\s^2^(Fo^2^)+(0.0431P)^2^+0.2334P] where P=(Fo^2^+2Fc^2^)/3'
_refine_ls_weighting_scheme calc
_refine_ls_wR_factor_gt 0.0649
_refine_ls_wR_factor_ref 0.0660
_reflns_number_gt 3974
_reflns_number_total 4337
_reflns_threshold_expression >2sigma(I)
_cod_depositor_comments
;
The following automatic conversions were performed:
'_symmetry_cell_setting' value 'Monoclinic' changed to 'monoclinic'
according to '/home/saulius/struct/CIF-dictionaries/cif_core.dic'
dictionary named 'cif_core.dic' version 2.4.1 from 2010-06-29.

Automatic conversion script
Id: cif_fix_enum 1527 2010-12-29 10:47:43Z saulius 
;
_cod_original_sg_symbol_H-M P2(1)/c
_cod_database_code 4063255

loop_
_symmetry_equiv_pos_as_xyz
'x, y, z'
'-x, y+1/2, -z+1/2'
'-x, -y, -z'
'x, -y-1/2, z-1/2'

loop_
_atom_site_label
_atom_site_type_symbol
_atom_site_fract_x
_atom_site_fract_y
_atom_site_fract_z
_atom_site_U_iso_or_equiv
_atom_site_adp_type
_atom_site_occupancy
_atom_site_symmetry_multiplicity
_atom_site_calc_flag
_atom_site_refinement_flags
Ir1 Ir 0.763100(9) 0.909624(12) 1.001177(7) 0.02526(6) Uani 1 1 d .
O1 O 0.85394(17) 0.7626(2) 0.94301(15) 0.0345(5) Uani 1 1 d .
O2 O 0.64808(16) 0.7880(2) 0.93402(15) 0.0318(5) Uani 1 1 d .
F1 F 0.82655(18) 1.1681(3) 0.90278(15) 0.0508(6) Uani 1 1 d .
F2 F 0.79028(18) 0.9709(3) 0.81724(14) 0.0505(6) Uani 1 1 d .
F3 F 0.6340(2) 1.2099(3) 0.90934(18) 0.0699(8) Uani 1 1 d .
F4 F 0.60534(19) 1.0228(3) 0.81612(18) 0.0659(7) Uani 1 1 d .
F5 F 0.6829(2) 1.2210(2) 0.78313(15) 0.0596(7) Uani 1 1 d .
C1 C 0.7626(3) 1.0460(4) 0.8898(3) 0.0350(7) Uani 1 1 d .
C2 C 0.6704(3) 1.1244(4) 0.8496(3) 0.0436(9) Uani 1 1 d .
C3 C 0.9101(3) 0.5447(4) 0.8744(3) 0.0494(10) Uani 1 1 d .
H3A H 0.9699 0.5935 0.8972 0.074 Uiso 1 1 calc R
H3B H 0.9054 0.5358 0.8104 0.074 Uiso 1 1 calc R
H3C H 0.9072 0.4429 0.9002 0.074 Uiso 1 1 calc R
C4 C 0.8282(3) 0.6418(4) 0.8983(2) 0.0344(7) Uani 1 1 d .
C5 C 0.7369(3) 0.5927(3) 0.8733(3) 0.0409(9) Uani 1 1 d .
H5A H 0.7295 0.5015 0.8397 0.049 Uiso 1 1 calc R
C6 C 0.6540(3) 0.6627(4) 0.8921(2) 0.0338(7) Uani 1 1 d .
C7 C 0.5589(3) 0.5871(4) 0.8636(3) 0.0538(12) Uani 1 1 d .
H7A H 0.5087 0.6501 0.8824 0.081 Uiso 1 1 calc R
H7B H 0.5580 0.4858 0.8905 0.081 Uiso 1 1 calc R
H7C H 0.5489 0.5769 0.7996 0.081 Uiso 1 1 calc R
C8 C 0.8211(3) 0.8349(4) 1.1358(2) 0.0374(8) Uani 1 1 d .
C9 C 0.8589(3) 0.9838(5) 1.1130(2) 0.0393(8) Uani 1 1 d .
C10 C 0.7804(3) 1.0883(4) 1.1000(3) 0.0385(9) Uani 1 1 d .
C11 C 0.6951(3) 1.0027(4) 1.1067(2) 0.0343(8) Uani 1 1 d .
C12 C 0.7236(3) 0.8464(4) 1.1323(2) 0.0351(7) Uani 1 1 d .
C13 C 0.8807(4) 0.6925(5) 1.1547(3) 0.0631(13) Uani 1 1 d .
H13A H 0.8986 0.6821 1.2182 0.095 Uiso 1 1 calc R
H13B H 0.9375 0.7007 1.1259 0.095 Uiso 1 1 calc R
H13C H 0.8444 0.6027 1.1323 0.095 Uiso 1 1 calc R
C14 C 0.9622(3) 1.0220(7) 1.1155(3) 0.0689(14) Uani 1 1 d .
H14A H 0.9883 1.0525 1.1751 0.103 Uiso 1 1 calc R
H14B H 0.9691 1.1062 1.0748 0.103 Uiso 1 1 calc R
H14C H 0.9960 0.9322 1.0981 0.103 Uiso 1 1 calc R
C15 C 0.7880(4) 1.2594(4) 1.0899(3) 0.0641(14) Uani 1 1 d .
H15A H 0.7954 1.3075 1.1480 0.096 Uiso 1 1 calc R
H15B H 0.7308 1.2981 1.0549 0.096 Uiso 1 1 calc R
H15C H 0.8427 1.2834 1.0604 0.096 Uiso 1 1 calc R
C16 C 0.5963(3) 1.0647(5) 1.1027(3) 0.0542(11) Uani 1 1 d .
H16A H 0.5855 1.0983 1.1613 0.081 Uiso 1 1 calc R
H16B H 0.5509 0.9845 1.0821 0.081 Uiso 1 1 calc R
H16C H 0.5883 1.1514 1.0622 0.081 Uiso 1 1 calc R
C17 C 0.6554(3) 0.7190(5) 1.1462(3) 0.0565(11) Uani 1 1 d .
H17A H 0.6486 0.7121 1.2087 0.085 Uiso 1 1 calc R
H17B H 0.6796 0.6220 1.1267 0.085 Uiso 1 1 calc R
H17C H 0.5940 0.7405 1.1123 0.085 Uiso 1 1 calc R

loop_
_atom_site_aniso_label
_atom_site_aniso_U_11
_atom_site_aniso_U_22
_atom_site_aniso_U_33
_atom_site_aniso_U_23
_atom_site_aniso_U_13
_atom_site_aniso_U_12
Ir1 0.02124(9) 0.02723(9) 0.02699(9) -0.00299(4) 0.00201(5) 0.00024(4)
O1 0.0291(12) 0.0357(12) 0.0386(13) -0.0072(10) 0.0043(10) 0.0034(9)
O2 0.0251(12) 0.0335(11) 0.0357(13) -0.0056(9) 0.0002(10) -0.0005(9)
F1 0.0471(14) 0.0479(12) 0.0567(14) 0.0081(11) 0.0041(12) -0.0190(11)
F2 0.0636(16) 0.0558(13) 0.0349(12) -0.0016(10) 0.0177(11) 0.0133(12)
F3 0.074(2) 0.0781(17) 0.0597(16) 0.0106(13) 0.0171(15) 0.0459(15)
F4 0.0472(15) 0.0703(16) 0.0722(18) 0.0205(14) -0.0216(14) -0.0049(13)
F5 0.0744(19) 0.0548(13) 0.0482(14) 0.0190(10) 0.0034(13) 0.0072(12)
C1 0.0289(19) 0.0384(17) 0.038(2) -0.0079(15) 0.0038(15) 0.0004(15)
C2 0.047(3) 0.044(2) 0.038(2) 0.0078(16) 0.0010(19) 0.0054(18)
C3 0.046(2) 0.046(2) 0.059(3) -0.0071(19) 0.019(2) 0.0137(19)
C4 0.036(2) 0.0333(16) 0.0338(19) 0.0009(14) 0.0043(15) 0.0049(15)
C5 0.042(2) 0.0315(18) 0.048(2) -0.0136(14) 0.0029(19) 0.0011(14)
C6 0.0315(19) 0.0343(17) 0.0339(18) 0.0010(14) -0.0020(15) -0.0027(14)
C7 0.041(3) 0.044(2) 0.073(3) -0.0222(18) -0.005(2) -0.0070(16)
C8 0.035(2) 0.049(2) 0.0283(18) -0.0005(15) 0.0031(15) 0.0064(16)
C9 0.0295(19) 0.058(2) 0.0305(19) -0.0078(16) 0.0031(15) -0.0044(16)
C10 0.043(2) 0.042(2) 0.030(2) -0.0077(13) 0.0041(17) -0.0077(15)
C11 0.0299(18) 0.0426(19) 0.0305(18) -0.0044(14) 0.0045(14) 0.0033(14)
C12 0.038(2) 0.0414(18) 0.0265(17) -0.0021(14) 0.0049(15) -0.0027(16)
C13 0.060(3) 0.076(3) 0.051(3) 0.015(2) -0.001(2) 0.032(2)
C14 0.037(2) 0.125(4) 0.044(3) -0.013(3) -0.001(2) -0.027(3)
C15 0.103(4) 0.037(2) 0.054(3) -0.0164(18) 0.013(3) -0.017(2)
C16 0.040(3) 0.081(3) 0.043(2) -0.008(2) 0.011(2) 0.017(2)
C17 0.063(3) 0.061(3) 0.048(2) 0.0085(19) 0.016(2) -0.021(2)

loop_
_atom_type_symbol
_atom_type_description
_atom_type_scat_dispersion_real
_atom_type_scat_dispersion_imag
_atom_type_scat_source
C C 0.0033 0.0016 'International Tables Vol C Tables 4.2.6.8 and 6.1.1.4'
H H 0.0000 0.0000 'International Tables Vol C Tables 4.2.6.8 and 6.1.1.4'
O O 0.0106 0.0060 'International Tables Vol C Tables 4.2.6.8 and 6.1.1.4'
F F 0.0171 0.0103 'International Tables Vol C Tables 4.2.6.8 and 6.1.1.4'
Ir Ir -1.4442 7.9887 'International Tables Vol C Tables 4.2.6.8 and 6.1.1.4'

loop_
_geom_angle_atom_site_label_1
_geom_angle_atom_site_label_2
_geom_angle_atom_site_label_3
_geom_angle
C1 Ir1 O2 88.29(12)
C1 Ir1 O1 86.33(12)
O2 Ir1 O1 88.31(9)
C1 Ir1 C9 114.53(15)
O2 Ir1 C9 156.25(12)
O1 Ir1 C9 99.16(12)
C1 Ir1 C11 116.61(14)
O2 Ir1 C11 99.02(12)
O1 Ir1 C11 155.92(12)
C9 Ir1 C11 65.74(14)
C1 Ir1 C10 98.62(15)
O2 Ir1 C10 135.56(14)
O1 Ir1 C10 135.71(15)
C9 Ir1 C10 38.95(16)
C11 Ir1 C10 39.07(15)
C1 Ir1 C8 153.16(15)
O2 Ir1 C8 118.49(12)
O1 Ir1 C8 92.30(11)
C9 Ir1 C8 39.26(15)
C11 Ir1 C8 64.00(13)
C10 Ir1 C8 64.33(14)
C1 Ir1 C12 155.28(14)
O2 Ir1 C12 92.35(12)
O1 Ir1 C12 118.40(11)
C9 Ir1 C12 64.23(14)
C11 Ir1 C12 38.94(13)
C10 Ir1 C12 64.30(14)
C8 Ir1 C12 36.45(13)
C4 O1 Ir1 125.3(2)
C6 O2 Ir1 125.3(2)
F2 C1 F1 102.8(3)
F2 C1 C2 102.0(3)
F1 C1 C2 103.0(3)
F2 C1 Ir1 114.6(2)
F1 C1 Ir1 112.8(2)
C2 C1 Ir1 119.5(3)
F4 C2 F3 108.6(4)
F4 C2 F5 106.2(3)
F3 C2 F5 105.7(3)
F4 C2 C1 111.9(3)
F3 C2 C1 111.4(3)
F5 C2 C1 112.8(4)
O1 C4 C5 126.6(3)
O1 C4 C3 114.2(3)
C5 C4 C3 119.2(3)
C4 C5 C6 127.2(3)
O2 C6 C5 126.4(3)
O2 C6 C7 113.6(3)
C5 C6 C7 120.0(3)
C12 C8 C9 109.0(3)
C12 C8 C13 127.0(4)
C9 C8 C13 123.9(4)
C12 C8 Ir1 72.3(2)
C9 C8 Ir1 67.76(19)
C13 C8 Ir1 123.4(3)
C10 C9 C8 106.9(3)
C10 C9 C14 127.2(4)
C8 C9 C14 125.5(4)
C10 C9 Ir1 71.3(2)
C8 C9 Ir1 73.0(2)
C14 C9 Ir1 127.1(3)
C9 C10 C11 108.1(3)
C9 C10 C15 125.3(4)
C11 C10 C15 126.3(4)
C9 C10 Ir1 69.8(2)
C11 C10 Ir1 70.02(19)
C15 C10 Ir1 130.2(3)
C10 C11 C12 107.1(3)
C10 C11 C16 127.4(3)
C12 C11 C16 124.8(3)
C10 C11 Ir1 70.9(2)
C12 C11 Ir1 73.30(18)
C16 C11 Ir1 128.3(3)
C8 C12 C11 108.6(3)
C8 C12 C17 127.0(4)
C11 C12 C17 124.3(4)
C8 C12 Ir1 71.3(2)
C11 C12 Ir1 67.76(18)
C17 C12 Ir1 123.7(3)

loop_
_geom_bond_atom_site_label_1
_geom_bond_atom_site_label_2
_geom_bond_distance
Ir1 C1 2.066(4)
Ir1 O2 2.091(2)
Ir1 O1 2.092(2)
Ir1 C9 2.131(4)
Ir1 C11 2.139(3)
Ir1 C10 2.151(3)
Ir1 C8 2.202(3)
Ir1 C12 2.214(3)
O1 C4 1.276(4)
O2 C6 1.269(4)
F1 C1 1.391(4)
F2 C1 1.383(4)
F3 C2 1.330(5)
F4 C2 1.328(5)
F5 C2 1.343(4)
C1 C2 1.528(6)
C3 C4 1.517(5)
C4 C5 1.369(6)
C5 C6 1.387(6)
C6 C7 1.510(5)
C8 C12 1.381(5)
C8 C9 1.457(5)
C8 C13 1.503(5)
C9 C10 1.428(6)
C9 C14 1.498(6)
C10 C11 1.435(5)
C10 C15 1.497(5)
C11 C12 1.453(5)
C11 C16 1.495(5)
C12 C17 1.502(5)
